data_7056998
loop_
_publ_author_name
'Wolf, Florian F.'
'Neud\"orfl, J\"org-M.'
'Goldfuss, Bernd'

_publ_section_title
;
 Hydrogen-bonding cyclodiphosphazanes: superior effects of
 3,5-(CF3)2-substitution in anion-recognition and counter-ion catalysis
;
_journal_issue 7
_journal_name_full 'New Journal of Chemistry'
_journal_page_first 4854
_journal_paper_doi 10.1039/C7NJ04660J
_journal_volume 42
_journal_year 2018
_chemical_formula_moiety 'C24 H26 F12 N4 P2 S2, C4 H8 O2'
_chemical_formula_sum 'C28 H34 F12 N4 O2 P2 S2'
_chemical_formula_weight 812.65
_space_group_crystal_system monoclinic
_space_group_IT_number 14
_space_group_name_Hall '-P 2yn'
_space_group_name_H-M_alt 'P 1 21/n 1'
_symmetry_space_group_name_Hall '-P 2yn'
_symmetry_space_group_name_H-M 'P 1 21/n 1'
_atom_sites_solution_hydrogens mixed
_audit_creation_method SHELXL-2014/7
_audit_update_record
;
2017-07-14 deposited with the CCDC.
2018-02-07 downloaded from the CCDC.
;
_cell_angle_alpha 90
_cell_angle_beta 93.484(9)
_cell_angle_gamma 90
_cell_formula_units_Z 4
_cell_length_a 9.1480(6)
_cell_length_b 17.8831(19)
_cell_length_c 22.334(2)
_cell_measurement_temperature 100(2)
_cell_volume 3647.0(6)
_computing_cell_refinement 'Bruker APEX 3'
_computing_data_collection 'Bruker APEX 3'
_computing_data_reduction 'Bruker APEX 3'
_computing_molecular_graphics 'SCHAKAL99 (E. Keller 1999)'
_computing_publication_material 'PLATON (A. L. Spek 1980-2015)'
_computing_structure_refinement
;
SHELXL-2014/7 (Sheldrick, 2014)
SHELXLE (C. B. Huebschle 2016)'
;
_computing_structure_solution 'SHELXT  (Sheldrick, 2015)'
_diffrn_ambient_temperature 100(2)
_diffrn_measured_fraction_theta_full 1.000
_diffrn_measured_fraction_theta_max 1.000
_diffrn_measurement_device_type 'Bruker D8'
_diffrn_measurement_method 'phi / omega scans'
_diffrn_radiation_type CuK\a
_diffrn_radiation_wavelength 1.54178
_diffrn_reflns_av_R_equivalents 0.0346
_diffrn_reflns_av_unetI/netI 0.0136
_diffrn_reflns_Laue_measured_fraction_full 1.000
_diffrn_reflns_Laue_measured_fraction_max 1.000
_diffrn_reflns_limit_h_max 11
_diffrn_reflns_limit_h_min -11
_diffrn_reflns_limit_k_max 22
_diffrn_reflns_limit_k_min -21
_diffrn_reflns_limit_l_max 27
_diffrn_reflns_limit_l_min -27
_diffrn_reflns_number 101830
_diffrn_reflns_point_group_measured_fraction_full 1.000
_diffrn_reflns_point_group_measured_fraction_max 1.000
_diffrn_reflns_theta_full 67.679
_diffrn_reflns_theta_max 72.160
_diffrn_reflns_theta_min 3.168
_diffrn_source 'micro focus'
_exptl_absorpt_coefficient_mu 3.018
_exptl_absorpt_correction_T_max 0.7536
_exptl_absorpt_correction_T_min 0.5937
_exptl_absorpt_correction_type multi-scan
_exptl_absorpt_process_details 'Bruker SADABS'
_exptl_crystal_colour colourless
_exptl_crystal_density_diffrn 1.480
_exptl_crystal_description prism
_exptl_crystal_F_000 1664
_exptl_crystal_size_max 0.200
_exptl_crystal_size_mid 0.100
_exptl_crystal_size_min 0.100
_refine_diff_density_max 0.959
_refine_diff_density_min -0.812
_refine_diff_density_rms 0.061
_refine_ls_extinction_method none
_refine_ls_goodness_of_fit_ref 1.036
_refine_ls_hydrogen_treatment mixed
_refine_ls_matrix_type full
_refine_ls_number_parameters 467
_refine_ls_number_reflns 7192
_refine_ls_number_restraints 0
_refine_ls_restrained_S_all 1.036
_refine_ls_R_factor_all 0.0391
_refine_ls_R_factor_gt 0.0371
_refine_ls_shift/su_max 0.001
_refine_ls_shift/su_mean 0.000
_refine_ls_structure_factor_coef Fsqd
_refine_ls_weighting_details 'w=1/[\s^2^(Fo^2^)+(0.0365P)^2^+4.8306P] where P=(Fo^2^+2Fc^2^)/3'
_refine_ls_weighting_scheme calc
_refine_ls_wR_factor_gt 0.0884
_refine_ls_wR_factor_ref 0.0897
_reflns_Friedel_coverage 0.000
_reflns_number_gt 6787
_reflns_number_total 7192
_reflns_threshold_expression 'I > 2\s(I)'
_cod_data_source_file c7nj04660j2.cif
_cod_data_source_block fw_mjo4e
_cod_depositor_comments 'Adding full bibliography for 7056994--7056999.cif.'
_cod_database_code 7056998
_shelx_shelxl_version_number 2014/7
_shelx_space_group_comment
;
The symmetry employed for this shelxl refinement is uniquely defined
by the following loop, which should always be used as a source of
symmetry information in preference to the above space-group names.
They are only intended as comments.
;
_shelx_estimated_absorpt_t_min 0.584
_shelx_estimated_absorpt_t_max 0.752

loop_
_space_group_symop_operation_xyz
'x, y, z'
'-x+1/2, y+1/2, -z+1/2'
'-x, -y, -z'
'x-1/2, -y-1/2, z-1/2'

loop_
_atom_site_label
_atom_site_type_symbol
_atom_site_fract_x
_atom_site_fract_y
_atom_site_fract_z
_atom_site_U_iso_or_equiv
_atom_site_adp_type
_atom_site_occupancy
_atom_site_site_symmetry_order
_atom_site_calc_flag
_atom_site_refinement_flags_posn
_atom_site_refinement_flags_adp
S1 S 0.08517(5) 0.16554(2) 0.18781(2) 0.01872(10) Uani 1 1 d . .
O1 O 0.29467(16) 0.36288(8) 0.37182(6) 0.0268(3) Uani 1 1 d . .
S2 S 0.48613(5) 0.06709(2) 0.32581(2) 0.01798(10) Uani 1 1 d . .
O2 O 0.31002(19) 0.43871(9) 0.45113(8) 0.0393(4) Uani 1 1 d . .
P1 P 0.19344(4) 0.21376(2) 0.25326(2) 0.01139(10) Uani 1 1 d . .
P2 P 0.39280(4) 0.16327(2) 0.32405(2) 0.01127(10) Uani 1 1 d . .
F1 F -0.30405(16) 0.53539(7) 0.28100(6) 0.0407(3) Uani 1 1 d . .
F2 F 0.95216(19) 0.35865(9) 0.43270(6) 0.0553(5) Uani 1 1 d . .
F3 F 0.9859(2) 0.33242(10) 0.52399(7) 0.0646(6) Uani 1 1 d . .
F4 F 0.8068(2) 0.40075(10) 0.49382(13) 0.0891(8) Uani 1 1 d . .
F5 F -0.09449(14) 0.38682(10) 0.05836(5) 0.0448(4) Uani 1 1 d . .
F6 F -0.30717(17) 0.42376(11) 0.07880(6) 0.0553(5) Uani 1 1 d . .
F7 F -0.2577(2) 0.30810(9) 0.08043(6) 0.0532(4) Uani 1 1 d . .
F8 F -0.1833(2) 0.48371(11) 0.35272(7) 0.0668(6) Uani 1 1 d . .
F9 F -0.3834(2) 0.43496(10) 0.31754(10) 0.0782(7) Uani 1 1 d . .
F10 F 0.88732(14) 0.05090(9) 0.52577(7) 0.0470(4) Uani 1 1 d . .
F11 F 0.74217(17) 0.09235(7) 0.59040(5) 0.0387(3) Uani 1 1 d . .
F12 F 0.65979(14) 0.02286(6) 0.51875(6) 0.0305(3) Uani 1 1 d . .
N1 N 0.14412(16) 0.30209(8) 0.26228(7) 0.0154(3) Uani 1 1 d . .
H1X H 0.183(3) 0.3223(14) 0.2933(11) 0.026(6) Uiso 1 1 d . .
N2 N 0.45728(16) 0.22037(9) 0.37781(7) 0.0152(3) Uani 1 1 d . .
H2X H 0.425(3) 0.2615(15) 0.3767(11) 0.027(6) Uiso 1 1 d . .
N3 N 0.20945(15) 0.17230(8) 0.32131(6) 0.0127(3) Uani 1 1 d . .
N4 N 0.37739(15) 0.21318(8) 0.25979(6) 0.0125(3) Uani 1 1 d . .
C1 C -0.2634(2) 0.46929(12) 0.30199(10) 0.0281(4) Uani 1 1 d . .
C2 C -0.1808(2) 0.42431(10) 0.25858(8) 0.0180(4) Uani 1 1 d . .
C3 C -0.06033(19) 0.38271(10) 0.27942(8) 0.0161(3) Uani 1 1 d . .
H13 H -0.0307 0.3830 0.3209 0.019 Uiso 1 1 calc R U
C4 C 0.01758(18) 0.34040(9) 0.23961(8) 0.0138(3) Uani 1 1 d . .
C5 C 0.57983(18) 0.21411(10) 0.41896(7) 0.0135(3) Uani 1 1 d . .
C6 C 0.67070(19) 0.27580(10) 0.42858(8) 0.0157(3) Uani 1 1 d . .
H2 H 0.6534 0.3200 0.4057 0.019 Uiso 1 1 calc R U
C7 C 0.78725(19) 0.27296(11) 0.47181(8) 0.0179(4) Uani 1 1 d . .
C8 C 0.8820(2) 0.34088(12) 0.48108(9) 0.0266(4) Uani 1 1 d . .
C9 C 0.81641(19) 0.20878(11) 0.50483(8) 0.0184(4) Uani 1 1 d . .
H1 H 0.8967 0.2067 0.5338 0.022 Uiso 1 1 calc R U
C10 C 0.72492(19) 0.14706(10) 0.49456(8) 0.0159(3) Uani 1 1 d . .
C11 C 0.60708(18) 0.14902(10) 0.45246(7) 0.0147(3) Uani 1 1 d . .
H26 H 0.5455 0.1066 0.4464 0.018 Uiso 1 1 calc R U
C12 C 0.09826(19) 0.13527(11) 0.35741(8) 0.0183(4) Uani 1 1 d . .
C13 C -0.0455(2) 0.17820(14) 0.34714(10) 0.0289(5) Uani 1 1 d . .
H6 H -0.0308 0.2303 0.3597 0.043 Uiso 1 1 calc R U
H4 H -0.1205 0.1552 0.3707 0.043 Uiso 1 1 calc R U
H5 H -0.0773 0.1766 0.3045 0.043 Uiso 1 1 calc R U
C14 C 0.0783(2) 0.05402(12) 0.33750(10) 0.0278(4) Uani 1 1 d . .
H8 H 0.0424 0.0525 0.2953 0.042 Uiso 1 1 calc R U
H9 H 0.0072 0.0295 0.3621 0.042 Uiso 1 1 calc R U
H7 H 0.1724 0.0279 0.3423 0.042 Uiso 1 1 calc R U
C15 C 0.1521(2) 0.13940(12) 0.42336(8) 0.0237(4) Uani 1 1 d . .
H12 H 0.2457 0.1129 0.4292 0.036 Uiso 1 1 calc R U
H11 H 0.0798 0.1161 0.4480 0.036 Uiso 1 1 calc R U
H10 H 0.1654 0.1919 0.4352 0.036 Uiso 1 1 calc R U
C16 C -0.22904(19) 0.42294(10) 0.19842(8) 0.0180(4) Uani 1 1 d . .
H15 H -0.3129 0.4506 0.1844 0.022 Uiso 1 1 calc R U
C17 C -0.15172(19) 0.38027(10) 0.15943(8) 0.0163(4) Uani 1 1 d . .
C18 C -0.2015(2) 0.37565(12) 0.09436(8) 0.0226(4) Uani 1 1 d . .
C19 C -0.02733(18) 0.34010(10) 0.17898(8) 0.0151(3) Uani 1 1 d . .
H14 H 0.0263 0.3128 0.1512 0.018 Uiso 1 1 calc R U
C20 C 0.48836(19) 0.22980(11) 0.21540(8) 0.0179(4) Uani 1 1 d . .
C21 C 0.6351(2) 0.24215(12) 0.25027(9) 0.0245(4) Uani 1 1 d . .
H18 H 0.6269 0.2843 0.2779 0.037 Uiso 1 1 calc R U
H17 H 0.7105 0.2531 0.2222 0.037 Uiso 1 1 calc R U
H19 H 0.6622 0.1970 0.2731 0.037 Uiso 1 1 calc R U
C22 C 0.4991(2) 0.16426(14) 0.17218(10) 0.0312(5) Uani 1 1 d . .
H22 H 0.5233 0.1186 0.1949 0.047 Uiso 1 1 calc R U
H20 H 0.5757 0.1744 0.1445 0.047 Uiso 1 1 calc R U
H21 H 0.4050 0.1577 0.1494 0.047 Uiso 1 1 calc R U
C23 C 0.4400(2) 0.30063(13) 0.18170(9) 0.0271(4) Uani 1 1 d . .
H23 H 0.3439 0.2924 0.1609 0.041 Uiso 1 1 calc R U
H24 H 0.5115 0.3130 0.1523 0.041 Uiso 1 1 calc R U
H25 H 0.4335 0.3420 0.2102 0.041 Uiso 1 1 calc R U
C24 C 0.7540(2) 0.07809(11) 0.53185(8) 0.0202(4) Uani 1 1 d . .
C25 C 0.2313(4) 0.49192(14) 0.35908(15) 0.0584(8) Uani 1 1 d . .
H31 H 0.1363 0.5079 0.3726 0.088 Uiso 1 1 calc R U
H30 H 0.2214 0.4800 0.3162 0.088 Uiso 1 1 calc R U
H27 H 0.3028 0.5323 0.3659 0.088 Uiso 1 1 calc R U
C26 C 0.2821(2) 0.42429(11) 0.39337(10) 0.0274(4) Uani 1 1 d . .
C27 C 0.3532(3) 0.37634(15) 0.48977(10) 0.0396(6) Uani 1 1 d . .
H33 H 0.4514 0.3581 0.4803 0.047 Uiso 1 1 calc R U
H32 H 0.2825 0.3347 0.4836 0.047 Uiso 1 1 calc R U
C28 C 0.3559(4) 0.4029(2) 0.55339(13) 0.0692(10) Uani 1 1 d . .
H28 H 0.4262 0.4440 0.5590 0.104 Uiso 1 1 calc R U
H29 H 0.3852 0.3616 0.5804 0.104 Uiso 1 1 calc R U
H34 H 0.2582 0.4204 0.5624 0.104 Uiso 1 1 calc R U

loop_
_atom_site_aniso_label
_atom_site_aniso_U_11
_atom_site_aniso_U_22
_atom_site_aniso_U_33
_atom_site_aniso_U_23
_atom_site_aniso_U_13
_atom_site_aniso_U_12
S1 0.0185(2) 0.0189(2) 0.0178(2) -0.00232(16) -0.00703(16) -0.00127(16)
O1 0.0324(8) 0.0211(7) 0.0255(7) -0.0056(6) -0.0094(6) 0.0068(6)
S2 0.0186(2) 0.0145(2) 0.0204(2) -0.00005(16) -0.00230(16) 0.00599(16)
O2 0.0477(10) 0.0296(8) 0.0386(9) -0.0166(7) -0.0140(7) 0.0112(7)
P1 0.00929(19) 0.0132(2) 0.0114(2) 0.00124(15) -0.00171(15) 0.00044(15)
P2 0.00896(19) 0.0124(2) 0.0123(2) 0.00142(15) -0.00091(15) 0.00137(15)
F1 0.0506(8) 0.0270(7) 0.0445(8) -0.0013(6) 0.0044(6) 0.0227(6)
F2 0.0778(11) 0.0613(10) 0.0266(7) 0.0055(7) 0.0015(7) -0.0492(9)
F3 0.0696(11) 0.0729(12) 0.0461(9) 0.0272(8) -0.0398(8) -0.0513(9)
F4 0.0518(10) 0.0404(10) 0.177(2) -0.0569(13) 0.0212(12) -0.0171(8)
F5 0.0237(6) 0.0937(12) 0.0174(6) 0.0147(7) 0.0048(5) -0.0018(7)
F6 0.0467(9) 0.0935(13) 0.0245(7) 0.0104(7) -0.0073(6) 0.0444(9)
F7 0.0769(11) 0.0562(10) 0.0241(7) 0.0019(6) -0.0161(7) -0.0257(8)
F8 0.0820(12) 0.0869(13) 0.0297(8) -0.0212(8) -0.0115(8) 0.0610(11)
F9 0.0763(12) 0.0454(10) 0.1218(17) -0.0236(10) 0.0803(13) -0.0105(9)
F10 0.0231(6) 0.0495(9) 0.0688(10) 0.0310(8) 0.0072(6) 0.0169(6)
F11 0.0721(10) 0.0286(7) 0.0144(6) 0.0043(5) -0.0054(6) -0.0004(6)
F12 0.0368(7) 0.0202(6) 0.0328(7) 0.0062(5) -0.0109(5) -0.0017(5)
N1 0.0145(7) 0.0153(7) 0.0156(7) -0.0017(6) -0.0058(6) 0.0026(6)
N2 0.0144(7) 0.0128(7) 0.0176(7) -0.0006(6) -0.0048(6) 0.0046(6)
N3 0.0090(6) 0.0156(7) 0.0134(7) 0.0043(5) -0.0004(5) 0.0006(5)
N4 0.0096(6) 0.0165(7) 0.0113(7) 0.0029(5) -0.0002(5) 0.0009(5)
C1 0.0310(11) 0.0252(10) 0.0285(11) 0.0019(8) 0.0053(9) 0.0116(8)
C2 0.0180(9) 0.0148(8) 0.0216(9) 0.0039(7) 0.0040(7) 0.0026(7)
C3 0.0181(8) 0.0145(8) 0.0154(8) 0.0023(7) -0.0001(7) 0.0002(7)
C4 0.0113(8) 0.0129(8) 0.0170(8) 0.0040(6) -0.0009(6) -0.0007(6)
C5 0.0104(7) 0.0190(9) 0.0111(8) -0.0011(6) 0.0011(6) 0.0025(6)
C6 0.0170(8) 0.0175(8) 0.0126(8) 0.0010(6) 0.0013(6) 0.0006(7)
C7 0.0169(8) 0.0236(9) 0.0132(8) -0.0020(7) 0.0008(7) -0.0036(7)
C8 0.0286(10) 0.0305(11) 0.0199(10) -0.0009(8) -0.0043(8) -0.0100(9)
C9 0.0139(8) 0.0274(10) 0.0135(8) -0.0006(7) -0.0028(6) -0.0002(7)
C10 0.0149(8) 0.0211(9) 0.0118(8) 0.0009(7) 0.0012(6) 0.0037(7)
C11 0.0129(8) 0.0181(9) 0.0130(8) -0.0002(6) 0.0008(6) 0.0008(6)
C12 0.0122(8) 0.0245(10) 0.0183(9) 0.0081(7) 0.0020(7) -0.0019(7)
C13 0.0119(9) 0.0464(13) 0.0288(11) 0.0151(9) 0.0052(8) 0.0047(8)
C14 0.0262(10) 0.0269(11) 0.0298(11) 0.0085(8) -0.0036(8) -0.0119(8)
C15 0.0206(9) 0.0350(11) 0.0158(9) 0.0075(8) 0.0024(7) -0.0009(8)
C16 0.0131(8) 0.0174(9) 0.0235(9) 0.0084(7) 0.0009(7) 0.0025(7)
C17 0.0130(8) 0.0199(9) 0.0161(8) 0.0080(7) 0.0000(6) -0.0014(7)
C18 0.0150(8) 0.0345(11) 0.0183(9) 0.0090(8) -0.0003(7) 0.0022(8)
C19 0.0125(8) 0.0172(8) 0.0156(8) 0.0039(6) 0.0015(6) -0.0002(6)
C20 0.0120(8) 0.0261(10) 0.0160(8) 0.0046(7) 0.0030(7) -0.0013(7)
C21 0.0119(8) 0.0358(11) 0.0258(10) 0.0104(8) 0.0010(7) -0.0037(8)
C22 0.0275(11) 0.0434(13) 0.0237(10) -0.0067(9) 0.0104(8) 0.0014(9)
C23 0.0194(9) 0.0367(12) 0.0250(10) 0.0165(9) 0.0008(8) -0.0034(8)
C24 0.0199(9) 0.0232(10) 0.0169(9) 0.0011(7) -0.0041(7) 0.0033(7)
C25 0.082(2) 0.0195(12) 0.070(2) 0.0094(12) -0.0258(17) -0.0032(13)
C26 0.0266(10) 0.0199(10) 0.0344(11) -0.0031(8) -0.0075(9) -0.0009(8)
C27 0.0415(13) 0.0498(15) 0.0262(11) -0.0081(10) -0.0073(10) 0.0191(11)
C28 0.073(2) 0.100(3) 0.0329(15) -0.0247(16) -0.0129(14) 0.021(2)

loop_
_atom_type_symbol
_atom_type_description
_atom_type_scat_dispersion_real
_atom_type_scat_dispersion_imag
_atom_type_scat_source
C C 0.0181 0.0091 'International Tables Vol C Tables 4.2.6.8 and 6.1.1.4'
H H 0.0000 0.0000 'International Tables Vol C Tables 4.2.6.8 and 6.1.1.4'
N N 0.0311 0.0180 'International Tables Vol C Tables 4.2.6.8 and 6.1.1.4'
F F 0.0727 0.0534 'International Tables Vol C Tables 4.2.6.8 and 6.1.1.4'
P P 0.2955 0.4335 'International Tables Vol C Tables 4.2.6.8 and 6.1.1.4'
S S 0.3331 0.5567 'International Tables Vol C Tables 4.2.6.8 and 6.1.1.4'
O O 0.0492 0.0322 'International Tables Vol C Tables 4.2.6.8 and 6.1.1.4'

loop_
_geom_angle_atom_site_label_1
_geom_angle_atom_site_label_2
_geom_angle_atom_site_label_3
_geom_angle
C26 O2 C27 117.33(17)
N1 P1 N4 105.89(7)
N1 P1 N3 108.55(8)
N4 P1 N3 83.54(7)
N1 P1 S1 112.88(6)
N4 P1 S1 122.07(6)
N3 P1 S1 120.02(6)
N1 P1 P2 117.33(6)
N4 P1 P2 42.01(5)
N3 P1 P2 41.83(5)
S1 P1 P2 129.79(3)
N2 P2 N3 106.11(8)
N2 P2 N4 107.32(8)
N3 P2 N4 83.50(7)
N2 P2 S2 113.51(6)
N3 P2 S2 121.87(6)
N4 P2 S2 120.33(6)
N2 P2 P1 116.62(6)
N3 P2 P1 42.04(5)
N4 P2 P1 41.76(5)
S2 P2 P1 129.86(3)
C4 N1 P1 129.92(13)
C4 N1 H1X 112.7(16)
P1 N1 H1X 113.8(16)
C5 N2 P2 131.08(13)
C5 N2 H2X 111.9(18)
P2 N2 H2X 115.8(18)
C12 N3 P2 130.47(11)
C12 N3 P1 131.05(11)
P2 N3 P1 96.12(7)
C20 N4 P1 131.28(11)
C20 N4 P2 130.19(11)
P1 N4 P2 96.23(7)
F1 C1 F9 106.81(18)
F1 C1 F8 104.89(18)
F9 C1 F8 106.8(2)
F1 C1 C2 113.20(17)
F9 C1 C2 112.33(18)
F8 C1 C2 112.33(17)
C3 C2 C16 120.97(17)
C3 C2 C1 119.49(17)
C16 C2 C1 119.50(17)
C2 C3 C4 120.21(16)
C2 C3 H13 119.9
C4 C3 H13 119.9
C19 C4 C3 119.36(16)
C19 C4 N1 122.29(16)
C3 C4 N1 118.27(16)
C6 C5 C11 119.51(15)
C6 C5 N2 118.81(16)
C11 C5 N2 121.58(16)
C5 C6 C7 120.17(17)
C5 C6 H2 119.9
C7 C6 H2 119.9
C9 C7 C6 120.96(17)
C9 C7 C8 120.54(17)
C6 C7 C8 118.50(17)
F4 C8 F3 107.5(2)
F4 C8 F2 105.5(2)
F3 C8 F2 104.86(18)
F4 C8 C7 112.62(18)
F3 C8 C7 113.14(18)
F2 C8 C7 112.65(16)
C7 C9 C10 118.35(16)
C7 C9 H1 120.8
C10 C9 H1 120.8
C11 C10 C9 121.67(17)
C11 C10 C24 120.03(16)
C9 C10 C24 118.28(16)
C10 C11 C5 119.32(16)
C10 C11 H26 120.3
C5 C11 H26 120.3
N3 C12 C15 108.05(14)
N3 C12 C14 109.79(15)
C15 C12 C14 110.66(16)
N3 C12 C13 107.75(14)
C15 C12 C13 110.16(16)
C14 C12 C13 110.36(17)
C12 C13 H6 109.5
C12 C13 H4 109.5
H6 C13 H4 109.5
C12 C13 H5 109.5
H6 C13 H5 109.5
H4 C13 H5 109.5
C12 C14 H8 109.5
C12 C14 H9 109.5
H8 C14 H9 109.5
C12 C14 H7 109.5
H8 C14 H7 109.5
H9 C14 H7 109.5
C12 C15 H12 109.5
C12 C15 H11 109.5
H12 C15 H11 109.5
C12 C15 H10 109.5
H12 C15 H10 109.5
H11 C15 H10 109.5
C17 C16 C2 118.30(16)
C17 C16 H15 120.9
C2 C16 H15 120.9
C16 C17 C19 121.74(16)
C16 C17 C18 120.24(16)
C19 C17 C18 118.02(17)
F5 C18 F6 107.38(16)
F5 C18 F7 106.44(18)
F6 C18 F7 105.12(17)
F5 C18 C17 112.92(15)
F6 C18 C17 113.11(17)
F7 C18 C17 111.34(16)
C4 C19 C17 119.36(16)
C4 C19 H14 120.3
C17 C19 H14 120.3
N4 C20 C23 107.74(14)
N4 C20 C22 109.88(15)
C23 C20 C22 110.71(17)
N4 C20 C21 107.63(14)
C23 C20 C21 110.57(16)
C22 C20 C21 110.23(16)
C20 C21 H18 109.5
C20 C21 H17 109.5
H18 C21 H17 109.5
C20 C21 H19 109.5
H18 C21 H19 109.5
H17 C21 H19 109.5
C20 C22 H22 109.5
C20 C22 H20 109.5
H22 C22 H20 109.5
C20 C22 H21 109.5
H22 C22 H21 109.5
H20 C22 H21 109.5
C20 C23 H23 109.5
C20 C23 H24 109.5
H23 C23 H24 109.5
C20 C23 H25 109.5
H23 C23 H25 109.5
H24 C23 H25 109.5
F10 C24 F12 106.98(16)
F10 C24 F11 107.32(16)
F12 C24 F11 105.40(16)
F10 C24 C10 112.13(16)
F12 C24 C10 113.37(15)
F11 C24 C10 111.21(16)
C26 C25 H31 109.5
C26 C25 H30 109.5
H31 C25 H30 109.5
C26 C25 H27 109.5
H31 C25 H27 109.5
H30 C25 H27 109.5
O1 C26 O2 123.22(19)
O1 C26 C25 124.6(2)
O2 C26 C25 112.2(2)
O2 C27 C28 108.0(2)
O2 C27 H33 110.1
C28 C27 H33 110.1
O2 C27 H32 110.1
C28 C27 H32 110.1
H33 C27 H32 108.4
C27 C28 H28 109.5
C27 C28 H29 109.5
H28 C28 H29 109.5
C27 C28 H34 109.5
H28 C28 H34 109.5
H29 C28 H34 109.5

loop_
_geom_bond_atom_site_label_1
_geom_bond_atom_site_label_2
_geom_bond_distance
S1 P1 1.9197(6)
O1 C26 1.207(3)
S2 P2 1.9196(6)
O2 C26 1.325(3)
O2 C27 1.450(3)
P1 N1 1.6584(15)
P1 N4 1.6802(14)
P1 N3 1.6893(14)
P1 P2 2.5081(6)
P2 N2 1.6571(15)
P2 N3 1.6824(14)
P2 N4 1.6887(14)
F1 C1 1.317(2)
F2 C8 1.329(3)
F3 C8 1.317(2)
F4 C8 1.313(3)
F5 C18 1.319(2)
F6 C18 1.324(2)
F7 C18 1.342(3)
F8 C1 1.337(3)
F9 C1 1.323(3)
F10 C24 1.328(2)
F11 C24 1.343(2)
F12 C24 1.332(2)
N1 C4 1.412(2)
N1 H1X 0.84(3)
N2 C5 1.410(2)
N2 H2X 0.79(3)
N3 C12 1.491(2)
N4 C20 1.491(2)
C1 C2 1.499(3)
C2 C3 1.387(2)
C2 C16 1.389(3)
C3 C4 1.396(2)
C3 H13 0.9500
C4 C19 1.391(2)
C5 C6 1.390(2)
C5 C11 1.398(2)
C6 C7 1.395(2)
C6 H2 0.9500
C7 C9 1.382(3)
C7 C8 1.499(3)
C9 C10 1.396(3)
C9 H1 0.9500
C10 C11 1.387(2)
C10 C24 1.503(3)
C11 H26 0.9500
C12 C15 1.526(3)
C12 C14 1.527(3)
C12 C13 1.528(3)
C13 H6 0.9800
C13 H4 0.9800
C13 H5 0.9800
C14 H8 0.9800
C14 H9 0.9800
C14 H7 0.9800
C15 H12 0.9800
C15 H11 0.9800
C15 H10 0.9800
C16 C17 1.384(3)
C16 H15 0.9500
C17 C19 1.393(2)
C17 C18 1.499(3)
C19 H14 0.9500
C20 C23 1.525(3)
C20 C22 1.525(3)
C20 C21 1.527(2)
C21 H18 0.9800
C21 H17 0.9800
C21 H19 0.9800
C22 H22 0.9800
C22 H20 0.9800
C22 H21 0.9800
C23 H23 0.9800
C23 H24 0.9800
C23 H25 0.9800
C25 C26 1.491(3)
C25 H31 0.9800
C25 H30 0.9800
C25 H27 0.9800
C27 C28 1.497(3)
C27 H33 0.9900
C27 H32 0.9900
C28 H28 0.9800
C28 H29 0.9800
C28 H34 0.9800

loop_
_geom_torsion_atom_site_label_1
_geom_torsion_atom_site_label_2
_geom_torsion_atom_site_label_3
_geom_torsion_atom_site_label_4
_geom_torsion
N4 P1 N1 C4 152.31(15)
N3 P1 N1 C4 -119.28(16)
S1 P1 N1 C4 16.31(18)
P2 P1 N1 C4 -163.95(14)
N3 P2 N2 C5 145.99(16)
N4 P2 N2 C5 -125.93(16)
S2 P2 N2 C5 9.52(18)
P1 P2 N2 C5 -170.06(14)
N2 P2 N3 C12 -84.21(17)
N4 P2 N3 C12 169.58(17)
S2 P2 N3 C12 47.74(17)
P1 P2 N3 C12 163.7(2)
N2 P2 N3 P1 112.10(8)
N4 P2 N3 P1 5.89(7)
S2 P2 N3 P1 -115.95(6)
N1 P1 N3 C12 85.90(17)
N4 P1 N3 C12 -169.46(17)
S1 P1 N3 C12 -45.98(17)
P2 P1 N3 C12 -163.5(2)
N1 P1 N3 P2 -110.56(8)
N4 P1 N3 P2 -5.92(7)
S1 P1 N3 P2 117.56(6)
N1 P1 N4 C20 -82.96(17)
N3 P1 N4 C20 169.54(17)
S1 P1 N4 C20 47.98(18)
P2 P1 N4 C20 163.6(2)
N1 P1 N4 P2 113.40(8)
N3 P1 N4 P2 5.90(7)
S1 P1 N4 P2 -115.65(6)
N2 P2 N4 C20 85.27(16)
N3 P2 N4 C20 -169.83(16)
S2 P2 N4 C20 -46.54(17)
P1 P2 N4 C20 -163.91(19)
N2 P2 N4 P1 -110.82(8)
N3 P2 N4 P1 -5.93(7)
S2 P2 N4 P1 117.37(6)
F1 C1 C2 C3 139.53(19)
F9 C1 C2 C3 -99.4(2)
F8 C1 C2 C3 21.0(3)
F1 C1 C2 C16 -42.6(3)
F9 C1 C2 C16 78.4(2)
F8 C1 C2 C16 -161.19(19)
C16 C2 C3 C4 2.1(3)
C1 C2 C3 C4 179.86(17)
C2 C3 C4 C19 -0.4(3)
C2 C3 C4 N1 176.67(16)
P1 N1 C4 C19 -52.1(2)
P1 N1 C4 C3 130.97(16)
P2 N2 C5 C6 135.06(16)
P2 N2 C5 C11 -48.5(2)
C11 C5 C6 C7 -0.7(3)
N2 C5 C6 C7 175.84(16)
C5 C6 C7 C9 1.3(3)
C5 C6 C7 C8 -179.57(17)
C9 C7 C8 F4 -124.7(2)
C6 C7 C8 F4 56.2(3)
C9 C7 C8 F3 -2.6(3)
C6 C7 C8 F3 178.32(19)
C9 C7 C8 F2 116.1(2)
C6 C7 C8 F2 -63.0(3)
C6 C7 C9 C10 -1.0(3)
C8 C7 C9 C10 179.95(17)
C7 C9 C10 C11 0.0(3)
C7 C9 C10 C24 -178.15(16)
C9 C10 C11 C5 0.6(3)
C24 C10 C11 C5 178.74(16)
C6 C5 C11 C10 -0.3(2)
N2 C5 C11 C10 -176.72(15)
P2 N3 C12 C15 46.9(2)
P1 N3 C12 C15 -154.81(14)
P2 N3 C12 C14 -73.8(2)
P1 N3 C12 C14 84.42(19)
P2 N3 C12 C13 165.93(14)
P1 N3 C12 C13 -35.8(2)
C3 C2 C16 C17 -1.5(3)
C1 C2 C16 C17 -179.26(17)
C2 C16 C17 C19 -0.8(3)
C2 C16 C17 C18 178.62(17)
C16 C17 C18 F5 131.80(19)
C19 C17 C18 F5 -48.7(2)
C16 C17 C18 F6 9.6(3)
C19 C17 C18 F6 -170.94(17)
C16 C17 C18 F7 -108.5(2)
C19 C17 C18 F7 70.9(2)
C3 C4 C19 C17 -1.9(3)
N1 C4 C19 C17 -178.77(16)
C16 C17 C19 C4 2.5(3)
C18 C17 C19 C4 -176.96(16)
P1 N4 C20 C23 44.8(2)
P2 N4 C20 C23 -156.72(14)
P1 N4 C20 C22 -75.9(2)
P2 N4 C20 C22 82.58(19)
P1 N4 C20 C21 164.04(14)
P2 N4 C20 C21 -37.5(2)
C11 C10 C24 F10 122.62(19)
C9 C10 C24 F10 -59.2(2)
C11 C10 C24 F12 1.3(2)
C9 C10 C24 F12 179.50(16)
C11 C10 C24 F11 -117.21(19)
C9 C10 C24 F11 61.0(2)
C27 O2 C26 O1 -2.0(3)
C27 O2 C26 C25 176.9(2)
C26 O2 C27 C28 -171.2(2)
